data_1559222
loop_
_publ_author_name
'Jakobsson, Eva'
'Eriksson, Lars'
'Bergman, Ake'

_publ_section_title
;
 Synthesis and Crystallography of 1,2,3,4,6,7-Hexachloronaphthalene and
 1,2,3,5,6,7-Hexachloronaphthalene
;
_journal_name_full 'Acta Chemica Scandinavica'
_journal_page_first 527
_journal_page_last 532
_journal_paper_doi 10.3891/acta.chem.scand.46-0527
_journal_volume 46
_journal_year 1992
_chemical_formula_sum 'C10 H2 Cl6'
_chemical_formula_weight 334.82
_chemical_name_common
;
1,2,3,4,6,7-Hexachloronaphthalene
;
_space_group_IT_number 14
_space_group_name_Hall '-P 2ybc'
_space_group_name_H-M_alt 'P 1 21/c 1'
_symmetry_cell_setting monoclinic
_symmetry_Int_Tables_number 14
_symmetry_space_group_name_Hall '-P 2ybc'
_symmetry_space_group_name_H-M 'P 1 21/c 1'
_cell_angle_alpha 90.
_cell_angle_beta 97.8(1)
_cell_angle_gamma 90.
_cell_formula_units_Z 4
_cell_length_a 14.71(2)
_cell_length_b 3.828(4)
_cell_length_c 20.45(3)
_cell_volume 1141(3)
_diffrn_ambient_temperature 293
_diffrn_radiation_probe x-ray
_diffrn_radiation_type CuK\a
_diffrn_radiation_wavelength 1.54180
_exptl_absorpt_coefficient_mu 10.98
_exptl_crystal_density_diffrn 1.949
_exptl_crystal_F_000 656
_refine_ls_number_parameters 95
_refine_ls_number_reflns 486
_refine_ls_R_factor_gt 0.062
_refine_ls_wR_factor_gt 0.061
_cod_data_source_file Acta-Chem-Scand-1992-46-527-1.cif
_cod_data_source_block 1
_cod_original_cell_volume 1143(3)
_cod_original_sg_symbol_H-M 'P 21/c'
_cod_database_code 1559222

loop_
_space_group_symop_id
_space_group_symop_operation_xyz
1 x,y,z
2 -x,1/2+y,1/2-z
3 -x,-y,-z
4 x,1/2-y,1/2+z

loop_
_atom_site_label
_atom_site_type_symbol
_atom_site_thermal_displace_type
_atom_site_fract_x
_atom_site_fract_y
_atom_site_fract_z
_atom_site_occupancy
_atom_site_U_iso_or_equiv
_atom_site_calc_flag
_atom_site_refinement_flags
_atom_site_disorder_assembly
_atom_site_disorder_group
Cl1 Cl Uiso 0.6870(4) 0.027(2) 0.3992(3) 1.000 0.043(3) . . . .
Cl2 Cl Uiso 0.8113(5) 0.921(2) 0.7775(3) 1.000 0.048(3) . . . .
Cl3 Cl Uiso 0.8986(4) 0.172(2) 0.4346(3) 1.000 0.045(3) . . . .
Cl4 Cl Uiso 0.6029(5) 0.775(2) 0.7431(3) 1.000 0.046(3) . . . .
Cl5 Cl Uiso 0.9454(4) 0.745(2) 0.6781(3) 1.000 0.039(3) . . . .
Cl6 Cl Uiso 0.5275(4) 0.426(2) 0.6088(3) 1.000 0.043(3) . . . .
C1 C Uiso 0.669(2) 0.281(7) 0.5200(10) 1.000 0.028(7) . . . .
C2 C Uiso 0.770(2) 0.728(8) 0.7000(10) 1.000 0.026(7) . . . .
C3 C Uiso 0.857(2) 0.414(7) 0.5510(10) 1.000 0.031(7) . . . .
C4 C Uiso 0.703(2) 0.426(7) 0.5810(10) 1.000 0.027(7) . . . .
C5 C Uiso 0.730(2) 0.214(8) 0.4770(10) 1.000 0.042(8) . . . .
C6 C Uiso 0.8310(10) 0.654(7) 0.6610(10) 1.000 0.028(7) . . . .
C7 C Uiso 0.8240(10) 0.279(7) 0.4920(10) 1.000 0.025(7) . . . .
C8 C Uiso 0.6750(10) 0.679(7) 0.6870(10) 1.000 0.029(7) . . . .
C9 C Uiso 0.6440(10) 0.513(7) 0.6280(10) 1.000 0.024(7) . . . .
C10 C Uiso 0.798(2) 0.494(8) 0.5980(10) 1.000 0.038(7) . . . .
H1 H Uiso 0.594(2) 0.227(7) 0.5070(10) 1.000 0.028(7) . . . .
H2 H Uiso 0.933(2) 0.462(7) 0.5640(10) 1.000 0.031(7) . . . .

loop_
_atom_type_symbol
_atom_type_description
_atom_type_scat_dispersion_real
_atom_type_scat_dispersion_imag
_atom_type_scat_source
C C 0.0181 0.0091 ' International Tables Vol C Tables 4.2.6.8 and 6.1.1.4'
H H 0.0000 0.0000 ' International Tables Vol C Tables 4.2.6.8 and 6.1.1.4'
Cl Cl 0.3639 0.7018 ' International Tables Vol C Tables 4.2.6.8 and 6.1.1.4'

loop_
_geom_angle_atom_site_label_1
_geom_angle_atom_site_label_2
_geom_angle_atom_site_label_3
_geom_angle
_geom_angle_site_symmetry_1
_geom_angle_site_symmetry_2
_geom_angle_site_symmetry_3
_geom_angle_publ_flag
C4 C1 C5 118(3) . . . no
Cl2 C2 C6 117(2) . . . yes
Cl2 C2 C8 115.9(18) . . . yes
C6 C2 C8 127(2) . . . no
C7 C3 C10 121(2) . . . no
C1 C4 C9 121(2) . . . no
C1 C4 C10 121(2) . . . no
C9 C4 C10 117.6(19) . . . no
Cl1 C5 C1 118(2) . . . yes
Cl1 C5 C7 119.3(18) . . . yes
C1 C5 C7 123(2) . . . no
Cl5 C6 C2 124.7(19) . . . yes
Cl5 C6 C10 118.0(16) . . . yes
C2 C6 C10 117(2) . . . no
Cl3 C7 C3 120.5(16) . . . yes
Cl3 C7 C5 120.0(17) . . . yes
C3 C7 C5 120(2) . . . no
Cl4 C8 C2 122.7(17) . . . yes
Cl4 C8 C9 121.6(13) . . . yes
C2 C8 C9 115.4(17) . . . no
Cl6 C9 C4 118.5(17) . . . yes
Cl6 C9 C8 118.9(13) . . . yes
C4 C9 C8 122.6(17) . . . no
C3 C10 C4 118(2) . . . no
C3 C10 C6 122(2) . . . no
C4 C10 C6 120(2) . . . no
C4 C1 H1 121(3) . . . no
C5 C1 H1 122(2) . . . no
C7 C3 H2 120(2) . . . no
C10 C3 H2 119(2) . . . no

loop_
_geom_bond_atom_site_label_1
_geom_bond_atom_site_label_2
_geom_bond_distance
_geom_bond_site_symmetry_1
_geom_bond_site_symmetry_2
_geom_bond_publ_flag
Cl1 C5 1.78(2) . . yes
Cl2 C2 1.78(2) . . yes
Cl3 C7 1.761(19) . . yes
Cl4 C8 1.705(19) . . yes
Cl5 C6 1.708(17) . . yes
Cl6 C9 1.738(17) . . yes
C1 C4 1.40(3) . . no
C1 C5 1.36(4) . . no
C2 C6 1.31(3) . . no
C2 C8 1.40(3) . . no
C3 C7 1.34(3) . . no
C3 C10 1.41(4) . . no
C4 C9 1.42(3) . . no
C4 C10 1.42(4) . . no
C5 C7 1.40(3) . . no
C6 C10 1.45(3) . . no
C8 C9 1.39(3) . . no
C1 H1 1.12(4) . . no
C3 H2 1.13(4) . . no

loop_
_geom_hbond_atom_site_label_D
_geom_hbond_atom_site_label_H
_geom_hbond_atom_site_label_A
_geom_hbond_distance_DH
_geom_hbond_distance_HA
_geom_hbond_distance_DA
_geom_hbond_angle_DHA
_geom_hbond_site_symmetry_A
_geom_hbond_publ_flag
C1 H1 Cl6 1.12(4) 2.54(2) 2.99(3) 103.2(17) . yes
C3 H2 Cl5 1.13(4) 2.56(2) 3.02(2) 103.3(19) . yes

loop_
_geom_torsion_atom_site_label_1
_geom_torsion_atom_site_label_2
_geom_torsion_atom_site_label_3
_geom_torsion_atom_site_label_4
_geom_torsion
_geom_torsion_site_symmetry_1
_geom_torsion_site_symmetry_2
_geom_torsion_site_symmetry_3
_geom_torsion_site_symmetry_4
_geom_torsion_publ_flag
C5 C1 C4 C9 178(3) . . . . no
C5 C1 C4 C10 -1(4) . . . . no
C4 C1 C5 Cl1 180(2) . . . . no
C4 C1 C5 C7 1(4) . . . . no
Cl2 C2 C6 Cl5 -3(4) . . . . no
Cl2 C2 C6 C10 180(2) . . . . no
C8 C2 C6 Cl5 176(2) . . . . no
C8 C2 C6 C10 -2(4) . . . . no
Cl2 C2 C8 Cl4 -3(3) . . . . no
Cl2 C2 C8 C9 -177(2) . . . . no
C6 C2 C8 Cl4 178(2) . . . . no
C6 C2 C8 C9 5(4) . . . . no
C10 C3 C7 Cl3 -179(2) . . . . no
C10 C3 C7 C5 -1(4) . . . . no
C7 C3 C10 C4 0(4) . . . . no
C7 C3 C10 C6 -177(3) . . . . no
C1 C4 C9 Cl6 1(3) . . . . no
C1 C4 C9 C8 -176(3) . . . . no
C10 C4 C9 Cl6 -179(2) . . . . no
C10 C4 C9 C8 4(4) . . . . no
C1 C4 C10 C3 1(4) . . . . no
C1 C4 C10 C6 178(2) . . . . no
C9 C4 C10 C3 -179(2) . . . . no
C9 C4 C10 C6 -1(4) . . . . no
Cl1 C5 C7 Cl3 -1(3) . . . . no
Cl1 C5 C7 C3 -179(2) . . . . no
C1 C5 C7 Cl3 178(2) . . . . no
C1 C5 C7 C3 0(4) . . . . no
Cl5 C6 C10 C3 0(4) . . . . no
Cl5 C6 C10 C4 -178(2) . . . . no
C2 C6 C10 C3 178(3) . . . . no
C2 C6 C10 C4 0(4) . . . . no
Cl4 C8 C9 Cl6 4(3) . . . . no
Cl4 C8 C9 C4 -179(2) . . . . no
C2 C8 C9 Cl6 178(2) . . . . no
C2 C8 C9 C4 -5(4) . . . . no
